data_7121593
loop_
_publ_author_name
'Croix, C.'
'Massip, S.'
'Viaud-Massuard, M-C'

_publ_section_title
;
 Synthesis of naphthyridin-2(1H)-one derivatives via ring expansion of
 3-substituted-1H-pyrrolo[2,3-b]pyridin-2(3H)-one derivatives.
;
_journal_issue 44
_journal_name_full 'Chemical communications (Cambridge, England)'
_journal_page_first 5538
_journal_page_last 5541
_journal_paper_doi 10.1039/c8cc01518j
_journal_volume 54
_journal_year 2018
_chemical_formula_sum 'C61.5 H53.5 Cl4.5 N12 O4'
_chemical_formula_weight 1184.19
_space_group_IT_number 2
_space_group_name_Hall '-P 1'
_space_group_name_H-M_alt 'P -1'
_symmetry_cell_setting triclinic
_symmetry_space_group_name_Hall '-P 1'
_symmetry_space_group_name_H-M 'P -1'
_atom_sites_solution_hydrogens geom
_atom_sites_solution_primary direct
_atom_sites_solution_secondary difmap
_audit_creation_method SHELXL-97
_audit_update_record
;
2017-01-19 deposited with the CCDC.
2018-05-01 downloaded from the CCDC.
;
_cell_angle_alpha 74.323(5)
_cell_angle_beta 82.323(6)
_cell_angle_gamma 77.013(5)
_cell_formula_units_Z 2
_cell_length_a 10.82470(10)
_cell_length_b 14.6849(2)
_cell_length_c 19.4686(13)
_cell_measurement_reflns_used 9025
_cell_measurement_temperature 153(2)
_cell_measurement_theta_max 68.25
_cell_measurement_theta_min 2.36
_cell_volume 2894.6(2)
_computing_cell_refinement 'CrystalClear Expert 2.1 43b(Rigaku, 2013)'
_computing_data_collection 'CrystalClear Expert 2.1 43b(Rigaku, 2013)'
_computing_data_reduction 'CrystalClear Expert 2.1 43b(Rigaku, 2013)'
_computing_structure_refinement 'SHELXL (Sheldrick, 2008)'
_computing_structure_solution 'SHELXS (Sheldrick, 2008)'
_diffrn_ambient_temperature 153(2)
_diffrn_measured_fraction_theta_full 0.984
_diffrn_measured_fraction_theta_max 0.984
_diffrn_measurement_device_type 'Rigaku RAXIS Rapid'
_diffrn_measurement_method \w-scans
_diffrn_radiation_monochromator confocal
_diffrn_radiation_source 'micro-focus rotating anode'
_diffrn_radiation_type CuK\a
_diffrn_radiation_wavelength 1.54187
_diffrn_reflns_av_R_equivalents 0.0324
_diffrn_reflns_av_sigmaI/netI 0.0258
_diffrn_reflns_limit_h_max 13
_diffrn_reflns_limit_h_min -13
_diffrn_reflns_limit_k_max 17
_diffrn_reflns_limit_k_min -17
_diffrn_reflns_limit_l_max 23
_diffrn_reflns_limit_l_min -23
_diffrn_reflns_number 44251
_diffrn_reflns_theta_full 68.25
_diffrn_reflns_theta_max 68.25
_diffrn_reflns_theta_min 2.36
_exptl_absorpt_coefficient_mu 2.552
_exptl_absorpt_correction_T_max 0.8830
_exptl_absorpt_correction_T_min 0.7008
_exptl_absorpt_correction_type multi-scan
_exptl_absorpt_process_details 'CrystalClear Expert 2.1 43b(Rigaku, 2013)'
_exptl_crystal_colour colorless
_exptl_crystal_density_diffrn 1.359
_exptl_crystal_density_method 'not measured'
_exptl_crystal_description block
_exptl_crystal_F_000 1230
_exptl_crystal_size_max 0.15
_exptl_crystal_size_mid 0.15
_exptl_crystal_size_min 0.05
_platon_squeeze_details
;
The unit cell contains 1 disordered molecule of chloroform around the inversion 
center  and which have been treated as a diffuse contribution to the overall 
scatering without specific atom positions by SQUEEZE/PLATON.
;
_refine_diff_density_max 1.146
_refine_diff_density_min -0.854
_refine_diff_density_rms 0.071
_refine_ls_extinction_coef 0.00164(18)
_refine_ls_extinction_expression Fc^*^=kFc[1+0.001xFc^2^\l^3^/sin(2\q)]^-1/4^
_refine_ls_extinction_method SHELXL
_refine_ls_goodness_of_fit_ref 1.026
_refine_ls_hydrogen_treatment mixed
_refine_ls_matrix_type full
_refine_ls_number_parameters 750
_refine_ls_number_reflns 10437
_refine_ls_number_restraints 0
_refine_ls_restrained_S_all 1.026
_refine_ls_R_factor_all 0.0609
_refine_ls_R_factor_gt 0.0546
_refine_ls_shift/su_max 0.001
_refine_ls_shift/su_mean 0.000
_refine_ls_structure_factor_coef Fsqd
_refine_ls_weighting_details 'calc w=1/[\s^2^(Fo^2^)+(0.0984P)^2^+2.2180P] where P=(Fo^2^+2Fc^2^)/3'
_refine_ls_weighting_scheme calc
_refine_ls_wR_factor_gt 0.1556
_refine_ls_wR_factor_ref 0.1704
_reflns_number_gt 9025
_reflns_number_total 10437
_reflns_threshold_expression >2sigma(I)
_cod_data_source_file c8cc01518j2.cif
_cod_data_source_block ccx481t2
_cod_depositor_comments 'Adding full bibliography for 7121592--7121593.cif.'
_cod_original_sg_symbol_H-M P-1
_cod_original_formula_sum 'C61.50 H53.50 Cl4.50 N12 O4'
_cod_database_code 7121593

loop_
_symmetry_equiv_pos_as_xyz
'x, y, z'
'-x, -y, -z'

loop_
_atom_site_label
_atom_site_type_symbol
_atom_site_fract_x
_atom_site_fract_y
_atom_site_fract_z
_atom_site_U_iso_or_equiv
_atom_site_adp_type
_atom_site_occupancy
_atom_site_symmetry_multiplicity
_atom_site_calc_flag
_atom_site_refinement_flags
C1 C 0.5771(2) 0.38507(15) 0.19109(11) 0.0295(5) Uani 1 1 d .
C2 C 0.6496(2) 0.29972(16) 0.17327(12) 0.0361(5) Uani 1 1 d .
N3 N 0.6475(2) 0.21154(13) 0.22293(11) 0.0370(5) Uani 1 1 d .
C4 C 0.5698(2) 0.20429(15) 0.28588(11) 0.0287(4) Uani 1 1 d .
N5 N 0.57082(19) 0.11484(13) 0.32741(10) 0.0351(4) Uani 1 1 d .
C6 C 0.4953(2) 0.10646(16) 0.38827(12) 0.0351(5) Uani 1 1 d .
H6 H 0.4948 0.0436 0.4182 0.042 Uiso 1 1 calc R
C7 C 0.4186(2) 0.18314(16) 0.41005(12) 0.0342(5) Uani 1 1 d .
H7 H 0.3668 0.1733 0.4538 0.041 Uiso 1 1 calc R
C8 C 0.4182(2) 0.27497(16) 0.36697(12) 0.0316(5) Uani 1 1 d .
H8 H 0.3659 0.3293 0.3809 0.038 Uiso 1 1 calc R
C9 C 0.4949(2) 0.28752(15) 0.30302(11) 0.0281(4) Uani 1 1 d .
C10 C 0.5003(2) 0.38148(15) 0.25412(11) 0.0277(4) Uani 1 1 d .
N11 N 0.4278(2) 0.46114(14) 0.27069(12) 0.0361(5) Uani 1 1 d .
O12 O 0.7169(2) 0.29970(12) 0.11582(9) 0.0493(5) Uani 1 1 d .
C13 C 0.7311(3) 0.12538(19) 0.20701(17) 0.0621(9) Uani 1 1 d .
H13A H 0.7631 0.0816 0.2514 0.093 Uiso 1 1 calc R
H13B H 0.8028 0.1441 0.1738 0.093 Uiso 1 1 calc R
H13C H 0.6833 0.0927 0.1851 0.093 Uiso 1 1 calc R
C14 C 0.5883(2) 0.47897(15) 0.13880(11) 0.0309(5) Uani 1 1 d .
C15 C 0.6923(2) 0.52081(17) 0.13726(13) 0.0372(5) Uani 1 1 d .
H15 H 0.7545 0.4906 0.1708 0.045 Uiso 1 1 calc R
C16 C 0.7061(3) 0.60639(17) 0.08718(13) 0.0401(5) Uani 1 1 d .
H16 H 0.7772 0.6345 0.0868 0.048 Uiso 1 1 calc R
C17 C 0.6157(3) 0.65076(16) 0.03769(13) 0.0405(6) Uani 1 1 d .
H17 H 0.6257 0.7086 0.0029 0.049 Uiso 1 1 calc R
C18 C 0.5114(3) 0.61027(17) 0.03932(13) 0.0407(6) Uani 1 1 d .
H18 H 0.4492 0.6406 0.0058 0.049 Uiso 1 1 calc R
C19 C 0.4973(2) 0.52501(17) 0.09000(13) 0.0369(5) Uani 1 1 d .
H19 H 0.4248 0.4981 0.0912 0.044 Uiso 1 1 calc R
H11A H 0.444(3) 0.513(2) 0.2409(16) 0.044 Uiso 1 1 d .
H11B H 0.401(3) 0.460(2) 0.3112(17) 0.044 Uiso 1 1 d .
C21 C 0.2232(2) 0.63576(15) 0.39977(12) 0.0300(5) Uani 1 1 d .
C22 C 0.2481(2) 0.53599(15) 0.43890(12) 0.0322(5) Uani 1 1 d .
N23 N 0.18053(18) 0.50982(12) 0.50388(10) 0.0306(4) Uani 1 1 d .
C24 C 0.0884(2) 0.57517(15) 0.53101(12) 0.0297(5) Uani 1 1 d .
N25 N 0.02352(19) 0.53947(14) 0.59234(10) 0.0352(4) Uani 1 1 d .
C26 C -0.0646(2) 0.60186(18) 0.62057(13) 0.0367(5) Uani 1 1 d .
H26 H -0.1118 0.5773 0.6638 0.044 Uiso 1 1 calc R
C27 C -0.0908(2) 0.70041(17) 0.59014(13) 0.0371(5) Uani 1 1 d .
H27 H -0.1531 0.7422 0.6126 0.045 Uiso 1 1 calc R
C28 C -0.0249(2) 0.73670(16) 0.52663(12) 0.0328(5) Uani 1 1 d .
H28 H -0.0413 0.8040 0.5048 0.039 Uiso 1 1 calc R
C29 C 0.0654(2) 0.67425(15) 0.49487(12) 0.0299(5) Uani 1 1 d .
C30 C 0.1372(2) 0.70462(15) 0.42694(12) 0.0305(5) Uani 1 1 d .
N31 N 0.1177(2) 0.79886(14) 0.39182(12) 0.0386(5) Uani 1 1 d .
O32 O 0.32924(17) 0.47299(11) 0.41648(9) 0.0397(4) Uani 1 1 d .
C33 C 0.2087(3) 0.40875(16) 0.54503(13) 0.0412(6) Uani 1 1 d .
H33A H 0.2657 0.3699 0.5155 0.062 Uiso 1 1 calc R
H33B H 0.1294 0.3845 0.5590 0.062 Uiso 1 1 calc R
H33C H 0.2498 0.4044 0.5880 0.062 Uiso 1 1 calc R
C34 C 0.2968(2) 0.66221(15) 0.32948(12) 0.0329(5) Uani 1 1 d .
C35 C 0.4251(3) 0.66282(18) 0.32580(15) 0.0431(6) Uani 1 1 d .
H35 H 0.4667 0.6471 0.3687 0.052 Uiso 1 1 calc R
C36 C 0.4937(3) 0.6861(2) 0.26023(18) 0.0543(7) Uani 1 1 d .
H36 H 0.5821 0.6852 0.2584 0.065 Uiso 1 1 calc R
C37 C 0.4338(3) 0.71044(18) 0.19755(16) 0.0533(8) Uani 1 1 d .
H37 H 0.4806 0.7274 0.1527 0.064 Uiso 1 1 calc R
C38 C 0.3070(3) 0.71009(19) 0.20023(14) 0.0506(7) Uani 1 1 d .
H38 H 0.2660 0.7260 0.1571 0.061 Uiso 1 1 calc R
C39 C 0.2375(3) 0.68638(18) 0.26602(13) 0.0413(6) Uani 1 1 d .
H39 H 0.1493 0.6867 0.2675 0.050 Uiso 1 1 calc R
H31A H 0.163(3) 0.816(2) 0.3543(18) 0.050 Uiso 1 1 d .
H31B H 0.070(3) 0.845(2) 0.4109(16) 0.050 Uiso 1 1 d .
C41 C -0.0329(2) 0.10920(15) 0.34338(12) 0.0320(5) Uani 1 1 d .
C42 C -0.0873(2) 0.05282(15) 0.40804(12) 0.0318(5) Uani 1 1 d .
N43 N -0.18715(18) 0.09995(13) 0.44628(10) 0.0321(4) Uani 1 1 d .
C44 C -0.2326(2) 0.19843(15) 0.42548(11) 0.0284(4) Uani 1 1 d .
N45 N -0.32795(18) 0.23507(13) 0.46859(10) 0.0324(4) Uani 1 1 d .
C46 C -0.3728(2) 0.32980(16) 0.44958(13) 0.0340(5) Uani 1 1 d .
H46 H -0.4401 0.3565 0.4793 0.041 Uiso 1 1 calc R
C47 C -0.3276(2) 0.39197(15) 0.38905(12) 0.0325(5) Uani 1 1 d .
H47 H -0.3627 0.4591 0.3780 0.039 Uiso 1 1 calc R
C48 C -0.2305(2) 0.35390(15) 0.34539(12) 0.0305(5) Uani 1 1 d .
H48 H -0.1975 0.3949 0.3037 0.037 Uiso 1 1 calc R
C49 C -0.1804(2) 0.25466(15) 0.36255(11) 0.0284(4) Uani 1 1 d .
C50 C -0.0770(2) 0.20748(15) 0.32050(12) 0.0303(5) Uani 1 1 d .
N51 N -0.0276(2) 0.26051(15) 0.25921(11) 0.0402(5) Uani 1 1 d .
O52 O -0.04862(17) -0.03520(11) 0.43076(9) 0.0424(4) Uani 1 1 d .
C53 C -0.2422(3) 0.04223(18) 0.51208(14) 0.0431(6) Uani 1 1 d .
H53A H -0.1974 -0.0252 0.5199 0.065 Uiso 1 1 calc R
H53B H -0.3325 0.0462 0.5076 0.065 Uiso 1 1 calc R
H53C H -0.2335 0.0671 0.5527 0.065 Uiso 1 1 calc R
C54 C 0.0760(2) 0.05806(15) 0.30395(12) 0.0334(5) Uani 1 1 d .
C55 C 0.2002(2) 0.06702(16) 0.30826(12) 0.0358(5) Uani 1 1 d .
H55 H 0.2146 0.1086 0.3349 0.043 Uiso 1 1 calc R
C56 C 0.3029(2) 0.01639(18) 0.27434(13) 0.0418(6) Uani 1 1 d .
H56 H 0.3868 0.0227 0.2786 0.050 Uiso 1 1 calc R
C57 C 0.2837(3) -0.04331(18) 0.23427(13) 0.0435(6) Uani 1 1 d .
H57 H 0.3541 -0.0785 0.2114 0.052 Uiso 1 1 calc R
C58 C 0.1619(3) -0.05119(18) 0.22795(14) 0.0442(6) Uani 1 1 d .
H58 H 0.1481 -0.0910 0.1997 0.053 Uiso 1 1 calc R
C59 C 0.0580(3) -0.00111(17) 0.26270(13) 0.0398(5) Uani 1 1 d .
H59 H -0.0256 -0.0076 0.2581 0.048 Uiso 1 1 calc R
H51A H -0.040(3) 0.321(2) 0.2502(16) 0.048 Uiso 1 1 d .
H51B H 0.042(3) 0.228(2) 0.2341(16) 0.048 Uiso 1 1 d .
C61 C 0.9061(2) 0.48975(15) 0.87942(11) 0.0297(5) Uani 1 1 d .
C62 C 0.9928(2) 0.46898(16) 0.82057(12) 0.0318(5) Uani 1 1 d .
N63 N 1.02982(19) 0.37360(14) 0.81622(10) 0.0367(4) Uani 1 1 d .
C64 C 0.9908(2) 0.29885(17) 0.86873(13) 0.0371(5) Uani 1 1 d .
N65 N 1.0330(2) 0.20998(15) 0.85857(12) 0.0494(6) Uani 1 1 d .
C66 C 0.9961(3) 0.13700(19) 0.90781(16) 0.0582(8) Uani 1 1 d .
H66 H 1.0253 0.0738 0.9009 0.070 Uiso 1 1 calc R
C67 C 0.9178(3) 0.14735(19) 0.96844(16) 0.0564(8) Uani 1 1 d .
H67 H 0.8946 0.0927 1.0023 0.068 Uiso 1 1 calc R
C68 C 0.8741(3) 0.23863(18) 0.97875(14) 0.0443(6) Uani 1 1 d .
H68 H 0.8198 0.2477 1.0199 0.053 Uiso 1 1 calc R
C69 C 0.9100(2) 0.31795(16) 0.92832(12) 0.0340(5) Uani 1 1 d .
C70 C 0.8668(2) 0.41710(15) 0.93344(11) 0.0301(5) Uani 1 1 d .
N71 N 0.78809(19) 0.43647(15) 0.98990(10) 0.0351(4) Uani 1 1 d .
O72 O 1.03639(16) 0.53195(12) 0.77353(9) 0.0394(4) Uani 1 1 d .
C73 C 1.1148(3) 0.3542(2) 0.75419(15) 0.0520(7) Uani 1 1 d .
H73A H 1.2020 0.3562 0.7614 0.078 Uiso 1 1 calc R
H73B H 1.0872 0.4032 0.7109 0.078 Uiso 1 1 calc R
H73C H 1.1121 0.2902 0.7488 0.078 Uiso 1 1 calc R
C74 C 0.8609(2) 0.59322(15) 0.87934(11) 0.0307(5) Uani 1 1 d .
C75 C 0.9209(3) 0.63821(18) 0.91563(13) 0.0405(6) Uani 1 1 d .
H75 H 0.9917 0.6025 0.9419 0.049 Uiso 1 1 calc R
C76 C 0.8775(3) 0.73575(19) 0.91364(14) 0.0471(6) Uani 1 1 d .
H76 H 0.9186 0.7660 0.9390 0.057 Uiso 1 1 calc R
C77 C 0.7758(3) 0.78852(17) 0.87536(14) 0.0443(6) Uani 1 1 d .
H77 H 0.7475 0.8551 0.8737 0.053 Uiso 1 1 calc R
C78 C 0.7150(2) 0.74438(17) 0.83934(14) 0.0426(6) Uani 1 1 d .
H78 H 0.6443 0.7805 0.8132 0.051 Uiso 1 1 calc R
C79 C 0.7570(2) 0.64711(17) 0.84137(13) 0.0368(5) Uani 1 1 d .
H79 H 0.7146 0.6171 0.8166 0.044 Uiso 1 1 calc R
H71A H 0.768(3) 0.394(2) 1.0274(16) 0.044 Uiso 1 1 d .
H71B H 0.759(3) 0.496(2) 0.9938(15) 0.044 Uiso 1 1 d .
C91 C 0.6602(3) 0.88991(18) 0.33175(16) 0.0514(7) Uani 1 1 d .
H91 H 0.6447 0.9597 0.3316 0.062 Uiso 1 1 calc R
Cl1 Cl 0.54551(7) 0.83575(5) 0.39349(4) 0.0564(2) Uani 1 1 d .
Cl2 Cl 0.81492(9) 0.83623(7) 0.35614(6) 0.0774(3) Uani 1 1 d .
Cl3 Cl 0.64606(8) 0.88175(5) 0.24467(4) 0.0588(2) Uani 1 1 d .

loop_
_atom_site_aniso_label
_atom_site_aniso_U_11
_atom_site_aniso_U_22
_atom_site_aniso_U_33
_atom_site_aniso_U_23
_atom_site_aniso_U_13
_atom_site_aniso_U_12
C1 0.0346(11) 0.0247(10) 0.0274(10) -0.0047(8) -0.0018(9) -0.0048(9)
C2 0.0469(14) 0.0285(11) 0.0292(11) -0.0029(9) 0.0006(10) -0.0076(10)
N3 0.0452(12) 0.0236(9) 0.0350(10) -0.0048(8) 0.0074(9) -0.0016(8)
C4 0.0312(11) 0.0249(10) 0.0283(11) -0.0063(8) 0.0020(9) -0.0045(8)
N5 0.0415(11) 0.0235(9) 0.0361(10) -0.0039(8) 0.0020(8) -0.0051(8)
C6 0.0433(13) 0.0250(10) 0.0335(12) -0.0010(9) 0.0002(10) -0.0095(9)
C7 0.0403(13) 0.0292(11) 0.0306(11) -0.0046(9) 0.0044(9) -0.0097(9)
C8 0.0345(12) 0.0276(11) 0.0326(11) -0.0083(9) 0.0015(9) -0.0075(9)
C9 0.0321(11) 0.0232(10) 0.0293(11) -0.0051(8) -0.0044(9) -0.0063(8)
C10 0.0295(11) 0.0240(10) 0.0289(10) -0.0049(8) -0.0042(8) -0.0048(8)
N11 0.0513(13) 0.0210(9) 0.0310(10) -0.0034(8) 0.0024(9) -0.0037(8)
O12 0.0677(12) 0.0340(9) 0.0336(9) -0.0033(7) 0.0173(8) -0.0033(8)
C13 0.082(2) 0.0306(13) 0.0551(17) -0.0084(12) 0.0236(16) 0.0068(13)
C14 0.0389(12) 0.0249(10) 0.0266(10) -0.0050(8) -0.0004(9) -0.0042(9)
C15 0.0445(14) 0.0326(12) 0.0332(12) -0.0027(9) -0.0056(10) -0.0102(10)
C16 0.0476(14) 0.0354(12) 0.0382(13) -0.0067(10) 0.0030(11) -0.0164(11)
C17 0.0583(16) 0.0261(11) 0.0314(12) -0.0011(9) 0.0038(11) -0.0084(10)
C18 0.0486(15) 0.0323(12) 0.0346(12) 0.0008(10) -0.0057(11) -0.0043(10)
C19 0.0402(13) 0.0333(12) 0.0352(12) -0.0040(9) -0.0047(10) -0.0076(10)
C21 0.0334(11) 0.0248(10) 0.0311(11) -0.0085(8) -0.0023(9) -0.0025(8)
C22 0.0371(12) 0.0267(11) 0.0333(11) -0.0094(9) -0.0060(9) -0.0030(9)
N23 0.0361(10) 0.0229(9) 0.0306(9) -0.0060(7) -0.0014(8) -0.0032(7)
C24 0.0299(11) 0.0300(11) 0.0299(11) -0.0085(9) -0.0046(9) -0.0049(9)
N25 0.0370(11) 0.0339(10) 0.0331(10) -0.0051(8) -0.0031(8) -0.0073(8)
C26 0.0350(12) 0.0414(13) 0.0326(12) -0.0090(10) 0.0012(9) -0.0078(10)
C27 0.0320(12) 0.0390(13) 0.0406(13) -0.0140(10) -0.0019(10) -0.0032(10)
C28 0.0303(11) 0.0297(11) 0.0376(12) -0.0099(9) -0.0027(9) -0.0024(9)
C29 0.0277(11) 0.0281(11) 0.0334(11) -0.0079(9) -0.0040(9) -0.0035(8)
C30 0.0322(11) 0.0260(10) 0.0323(11) -0.0065(9) -0.0038(9) -0.0037(9)
N31 0.0452(12) 0.0245(10) 0.0383(11) -0.0051(8) 0.0055(9) 0.0008(8)
O32 0.0492(10) 0.0254(8) 0.0396(9) -0.0100(7) 0.0016(8) 0.0020(7)
C33 0.0547(15) 0.0243(11) 0.0388(13) -0.0027(9) -0.0047(11) -0.0016(10)
C34 0.0399(13) 0.0203(10) 0.0373(12) -0.0101(9) 0.0003(10) -0.0019(9)
C35 0.0428(14) 0.0384(13) 0.0512(15) -0.0166(11) 0.0013(11) -0.0106(11)
C36 0.0504(16) 0.0448(15) 0.072(2) -0.0241(14) 0.0182(14) -0.0198(13)
C37 0.076(2) 0.0305(13) 0.0489(16) -0.0122(11) 0.0234(14) -0.0142(13)
C38 0.074(2) 0.0370(13) 0.0350(13) -0.0073(11) 0.0019(13) -0.0055(13)
C39 0.0467(14) 0.0391(13) 0.0347(12) -0.0082(10) -0.0003(11) -0.0043(11)
C41 0.0359(12) 0.0258(11) 0.0317(11) -0.0054(9) 0.0013(9) -0.0051(9)
C42 0.0333(12) 0.0250(11) 0.0340(11) -0.0074(9) 0.0035(9) -0.0029(9)
N43 0.0353(10) 0.0236(9) 0.0323(10) -0.0006(7) 0.0024(8) -0.0062(7)
C44 0.0284(11) 0.0258(10) 0.0300(11) -0.0055(8) -0.0023(9) -0.0052(8)
N45 0.0298(10) 0.0303(9) 0.0346(10) -0.0066(8) 0.0009(8) -0.0048(7)
C46 0.0302(11) 0.0319(11) 0.0388(12) -0.0110(9) -0.0020(9) -0.0018(9)
C47 0.0317(11) 0.0242(10) 0.0404(12) -0.0091(9) -0.0054(9) -0.0001(8)
C48 0.0324(11) 0.0267(10) 0.0308(11) -0.0033(8) -0.0026(9) -0.0072(9)
C49 0.0289(11) 0.0254(10) 0.0301(11) -0.0045(8) -0.0025(9) -0.0068(8)
C50 0.0339(12) 0.0262(10) 0.0294(11) -0.0056(8) 0.0014(9) -0.0065(9)
N51 0.0500(13) 0.0251(10) 0.0359(11) -0.0008(8) 0.0088(9) -0.0032(9)
O52 0.0527(11) 0.0227(8) 0.0430(9) -0.0017(7) 0.0069(8) -0.0034(7)
C53 0.0460(14) 0.0325(12) 0.0404(13) 0.0038(10) 0.0072(11) -0.0082(10)
C54 0.0416(13) 0.0232(10) 0.0288(11) -0.0016(8) 0.0021(9) -0.0016(9)
C55 0.0405(13) 0.0298(11) 0.0318(11) -0.0066(9) 0.0023(10) -0.0008(9)
C56 0.0395(13) 0.0373(13) 0.0400(13) -0.0028(10) -0.0002(10) 0.0001(10)
C57 0.0491(15) 0.0335(12) 0.0365(13) -0.0058(10) 0.0055(11) 0.0062(11)
C58 0.0587(17) 0.0325(12) 0.0382(13) -0.0118(10) -0.0001(12) -0.0008(11)
C59 0.0439(14) 0.0323(12) 0.0402(13) -0.0094(10) 0.0009(11) -0.0037(10)
C61 0.0293(11) 0.0290(11) 0.0279(10) -0.0034(8) -0.0011(9) -0.0049(9)
C62 0.0317(11) 0.0302(11) 0.0297(11) -0.0034(9) -0.0023(9) -0.0033(9)
N63 0.0374(11) 0.0329(10) 0.0323(10) -0.0059(8) 0.0079(8) -0.0009(8)
C64 0.0382(13) 0.0306(11) 0.0354(12) -0.0032(9) 0.0003(10) -0.0002(9)
N65 0.0628(15) 0.0308(11) 0.0452(12) -0.0069(9) 0.0035(11) 0.0023(10)
C66 0.081(2) 0.0282(13) 0.0530(16) -0.0079(11) 0.0089(15) 0.0046(13)
C67 0.082(2) 0.0294(13) 0.0470(15) 0.0026(11) 0.0043(14) -0.0084(13)
C68 0.0598(16) 0.0326(12) 0.0339(12) -0.0004(10) 0.0002(11) -0.0076(11)
C69 0.0385(12) 0.0293(11) 0.0293(11) -0.0027(9) -0.0020(9) -0.0025(9)
C70 0.0290(11) 0.0302(11) 0.0273(10) -0.0041(8) -0.0018(9) -0.0021(9)
N71 0.0415(11) 0.0283(10) 0.0287(10) -0.0028(8) 0.0062(8) -0.0037(8)
O72 0.0438(10) 0.0359(9) 0.0330(8) -0.0011(7) 0.0056(7) -0.0106(7)
C73 0.0548(17) 0.0420(14) 0.0481(15) -0.0109(12) 0.0167(13) 0.0002(12)
C74 0.0343(12) 0.0288(11) 0.0254(10) -0.0020(8) 0.0011(9) -0.0069(9)
C75 0.0479(14) 0.0376(13) 0.0358(12) -0.0045(10) -0.0108(11) -0.0092(11)
C76 0.0689(18) 0.0380(13) 0.0390(13) -0.0098(11) -0.0052(12) -0.0189(12)
C77 0.0602(17) 0.0274(11) 0.0387(13) -0.0037(10) 0.0071(12) -0.0072(11)
C78 0.0420(14) 0.0330(12) 0.0444(14) 0.0004(10) -0.0036(11) -0.0019(10)
C79 0.0372(13) 0.0326(12) 0.0382(12) -0.0041(9) -0.0052(10) -0.0064(10)
C91 0.0631(18) 0.0283(12) 0.0612(17) -0.0081(12) -0.0066(14) -0.0085(12)
Cl1 0.0641(5) 0.0389(3) 0.0597(4) -0.0044(3) 0.0013(3) -0.0101(3)
Cl2 0.0627(5) 0.0762(6) 0.0944(7) -0.0080(5) -0.0274(5) -0.0195(4)
Cl3 0.0648(5) 0.0521(4) 0.0583(4) -0.0150(3) -0.0018(3) -0.0091(3)

loop_
_atom_type_symbol
_atom_type_description
_atom_type_scat_dispersion_real
_atom_type_scat_dispersion_imag
_atom_type_scat_source
C C 0.0181 0.0091 'International Tables Vol C Tables 4.2.6.8 and 6.1.1.4'
H H 0.0000 0.0000 'International Tables Vol C Tables 4.2.6.8 and 6.1.1.4'
N N 0.0311 0.0180 'International Tables Vol C Tables 4.2.6.8 and 6.1.1.4'
O O 0.0492 0.0322 'International Tables Vol C Tables 4.2.6.8 and 6.1.1.4'
Cl Cl 0.3639 0.7018 'International Tables Vol C Tables 4.2.6.8 and 6.1.1.4'

loop_
_geom_angle_atom_site_label_1
_geom_angle_atom_site_label_2
_geom_angle_atom_site_label_3
_geom_angle
C10 C1 C2 121.57(19)
C10 C1 C14 121.39(19)
C2 C1 C14 117.04(19)
O12 C2 N3 118.1(2)
O12 C2 C1 123.5(2)
N3 C2 C1 118.4(2)
C4 N3 C2 121.85(19)
C4 N3 C13 120.12(19)
C2 N3 C13 118.0(2)
N5 C4 N3 116.27(19)
N5 C4 C9 123.6(2)
N3 C4 C9 120.14(19)
C6 N5 C4 117.04(19)
N5 C6 C7 124.0(2)
C6 C7 C8 118.6(2)
C7 C8 C9 119.7(2)
C8 C9 C4 117.15(19)
C8 C9 C10 123.5(2)
C4 C9 C10 119.3(2)
N11 C10 C1 122.4(2)
N11 C10 C9 119.1(2)
C1 C10 C9 118.51(19)
C19 C14 C15 118.8(2)
C19 C14 C1 121.0(2)
C15 C14 C1 120.1(2)
C14 C15 C16 120.7(2)
C15 C16 C17 120.0(2)
C18 C17 C16 119.7(2)
C17 C18 C19 120.2(2)
C14 C19 C18 120.6(2)
C30 C21 C22 121.5(2)
C30 C21 C34 121.21(19)
C22 C21 C34 117.27(19)
O32 C22 N23 119.22(19)
O32 C22 C21 122.5(2)
N23 C22 C21 118.24(19)
C24 N23 C22 122.14(18)
C24 N23 C33 119.51(19)
C22 N23 C33 118.35(19)
N25 C24 N23 116.37(19)
N25 C24 C29 122.9(2)
N23 C24 C29 120.7(2)
C26 N25 C24 117.5(2)
N25 C26 C27 123.5(2)
C28 C27 C26 118.8(2)
C27 C28 C29 119.5(2)
C28 C29 C24 117.7(2)
C28 C29 C30 123.8(2)
C24 C29 C30 118.5(2)
N31 C30 C21 121.6(2)
N31 C30 C29 119.5(2)
C21 C30 C29 118.83(19)
C35 C34 C39 118.7(2)
C35 C34 C21 120.9(2)
C39 C34 C21 120.4(2)
C34 C35 C36 120.7(3)
C37 C36 C35 120.2(3)
C38 C37 C36 119.8(3)
C37 C38 C39 120.3(3)
C34 C39 C38 120.3(3)
C50 C41 C42 121.2(2)
C50 C41 C54 121.4(2)
C42 C41 C54 117.32(18)
O52 C42 N43 119.1(2)
O52 C42 C41 122.9(2)
N43 C42 C41 117.98(19)
C44 N43 C42 122.36(18)
C44 N43 C53 119.84(19)
C42 N43 C53 117.77(18)
N45 C44 N43 116.08(19)
N45 C44 C49 123.52(19)
N43 C44 C49 120.4(2)
C46 N45 C44 116.99(19)
N45 C46 C47 124.2(2)
C48 C47 C46 118.4(2)
C47 C48 C49 119.8(2)
C48 C49 C44 117.1(2)
C48 C49 C50 124.1(2)
C44 C49 C50 118.75(19)
N51 C50 C41 121.4(2)
N51 C50 C49 119.28(19)
C41 C50 C49 119.27(19)
C59 C54 C55 117.8(2)
C59 C54 C41 121.4(2)
C55 C54 C41 120.7(2)
C56 C55 C54 121.2(2)
C57 C56 C55 120.2(2)
C58 C57 C56 119.3(2)
C57 C58 C59 120.6(2)
C54 C59 C58 120.7(2)
C70 C61 C62 121.5(2)
C70 C61 C74 121.7(2)
C62 C61 C74 116.81(18)
O72 C62 N63 118.5(2)
O72 C62 C61 123.2(2)
N63 C62 C61 118.32(19)
C64 N63 C62 121.8(2)
C64 N63 C73 120.7(2)
C62 N63 C73 117.5(2)
N65 C64 N63 116.3(2)
N65 C64 C69 123.4(2)
N63 C64 C69 120.4(2)
C66 N65 C64 117.5(2)
N65 C66 C67 124.0(3)
C68 C67 C66 118.5(2)
C67 C68 C69 119.7(2)
C68 C69 C64 116.9(2)
C68 C69 C70 123.9(2)
C64 C69 C70 119.2(2)
N71 C70 C61 121.5(2)
N71 C70 C69 119.8(2)
C61 C70 C69 118.7(2)
C75 C74 C79 118.8(2)
C75 C74 C61 121.5(2)
C79 C74 C61 119.7(2)
C74 C75 C76 120.2(2)
C77 C76 C75 120.6(2)
C76 C77 C78 119.8(2)
C77 C78 C79 120.0(2)
C78 C79 C74 120.6(2)
Cl2 C91 Cl3 109.47(17)
Cl2 C91 Cl1 111.30(15)
Cl3 C91 Cl1 110.82(16)

loop_
_geom_bond_atom_site_label_1
_geom_bond_atom_site_label_2
_geom_bond_distance
C1 C10 1.382(3)
C1 C2 1.424(3)
C1 C14 1.495(3)
C2 O12 1.251(3)
C2 N3 1.394(3)
N3 C4 1.384(3)
N3 C13 1.462(3)
C4 N5 1.342(3)
C4 C9 1.402(3)
N5 C6 1.340(3)
C6 C7 1.372(3)
C7 C8 1.382(3)
C8 C9 1.394(3)
C9 C10 1.458(3)
C10 N11 1.346(3)
C14 C19 1.390(3)
C14 C15 1.392(3)
C15 C16 1.391(3)
C16 C17 1.391(4)
C17 C18 1.383(4)
C18 C19 1.394(3)
C21 C30 1.380(3)
C21 C22 1.440(3)
C21 C34 1.489(3)
C22 O32 1.253(3)
C22 N23 1.378(3)
N23 C24 1.377(3)
N23 C33 1.469(3)
C24 N25 1.341(3)
C24 C29 1.416(3)
N25 C26 1.338(3)
C26 C27 1.387(3)
C27 C28 1.379(3)
C28 C29 1.386(3)
C29 C30 1.454(3)
C30 N31 1.350(3)
C34 C35 1.383(4)
C34 C39 1.392(3)
C35 C36 1.386(4)
C36 C37 1.381(5)
C37 C38 1.368(5)
C38 C39 1.395(4)
C41 C50 1.382(3)
C41 C42 1.440(3)
C41 C54 1.488(3)
C42 O52 1.241(3)
C42 N43 1.389(3)
N43 C44 1.384(3)
N43 C53 1.467(3)
C44 N45 1.350(3)
C44 C49 1.407(3)
N45 C46 1.332(3)
C46 C47 1.388(3)
C47 C48 1.376(3)
C48 C49 1.400(3)
C49 C50 1.455(3)
C50 N51 1.353(3)
C54 C59 1.390(3)
C54 C55 1.395(3)
C55 C56 1.387(3)
C56 C57 1.384(4)
C57 C58 1.374(4)
C58 C59 1.399(4)
C61 C70 1.380(3)
C61 C62 1.435(3)
C61 C74 1.488(3)
C62 O72 1.241(3)
C62 N63 1.390(3)
N63 C64 1.384(3)
N63 C73 1.469(3)
C64 N65 1.341(3)
C64 C69 1.409(3)
N65 C66 1.327(4)
C66 C67 1.380(4)
C67 C68 1.377(4)
C68 C69 1.398(3)
C69 C70 1.452(3)
C70 N71 1.351(3)
C74 C75 1.387(3)
C74 C79 1.394(3)
C75 C76 1.395(4)
C76 C77 1.375(4)
C77 C78 1.381(4)
C78 C79 1.390(3)
C91 Cl2 1.752(3)
C91 Cl3 1.760(3)
C91 Cl1 1.774(3)

loop_
_geom_torsion_atom_site_label_1
_geom_torsion_atom_site_label_2
_geom_torsion_atom_site_label_3
_geom_torsion_atom_site_label_4
_geom_torsion
C10 C1 C2 O12 177.6(2)
C14 C1 C2 O12 -2.7(4)
C10 C1 C2 N3 -3.6(3)
C14 C1 C2 N3 176.0(2)
O12 C2 N3 C4 -176.0(2)
C1 C2 N3 C4 5.2(3)
O12 C2 N3 C13 4.2(4)
C1 C2 N3 C13 -174.6(3)
C2 N3 C4 N5 176.3(2)
C13 N3 C4 N5 -4.0(4)
C2 N3 C4 C9 -3.3(3)
C13 N3 C4 C9 176.5(3)
N3 C4 N5 C6 -179.5(2)
C9 C4 N5 C6 0.1(3)
C4 N5 C6 C7 -0.2(4)
N5 C6 C7 C8 0.1(4)
C6 C7 C8 C9 0.0(3)
C7 C8 C9 C4 -0.1(3)
C7 C8 C9 C10 179.8(2)
N5 C4 C9 C8 0.1(3)
N3 C4 C9 C8 179.6(2)
N5 C4 C9 C10 -179.8(2)
N3 C4 C9 C10 -0.3(3)
C2 C1 C10 N11 -177.7(2)
C14 C1 C10 N11 2.7(3)
C2 C1 C10 C9 0.2(3)
C14 C1 C10 C9 -179.41(19)
C8 C9 C10 N11 -0.2(3)
C4 C9 C10 N11 179.7(2)
C8 C9 C10 C1 -178.1(2)
C4 C9 C10 C1 1.8(3)
C10 C1 C14 C19 -81.8(3)
C2 C1 C14 C19 98.6(3)
C10 C1 C14 C15 99.6(3)
C2 C1 C14 C15 -80.0(3)
C19 C14 C15 C16 -0.9(4)
C1 C14 C15 C16 177.7(2)
C14 C15 C16 C17 -0.3(4)
C15 C16 C17 C18 1.0(4)
C16 C17 C18 C19 -0.4(4)
C15 C14 C19 C18 1.5(4)
C1 C14 C19 C18 -177.1(2)
C17 C18 C19 C14 -0.9(4)
C30 C21 C22 O32 -177.2(2)
C34 C21 C22 O32 1.2(3)
C30 C21 C22 N23 1.9(3)
C34 C21 C22 N23 -179.63(19)
O32 C22 N23 C24 -178.9(2)
C21 C22 N23 C24 2.0(3)
O32 C22 N23 C33 1.2(3)
C21 C22 N23 C33 -178.0(2)
C22 N23 C24 N25 175.56(19)
C33 N23 C24 N25 -4.5(3)
C22 N23 C24 C29 -4.3(3)
C33 N23 C24 C29 175.6(2)
N23 C24 N25 C26 178.62(19)
C29 C24 N25 C26 -1.5(3)
C24 N25 C26 C27 -0.6(3)
N25 C26 C27 C28 1.4(4)
C26 C27 C28 C29 0.0(3)
C27 C28 C29 C24 -1.9(3)
C27 C28 C29 C30 178.0(2)
N25 C24 C29 C28 2.8(3)
N23 C24 C29 C28 -177.4(2)
N25 C24 C29 C30 -177.1(2)
N23 C24 C29 C30 2.7(3)
C22 C21 C30 N31 177.1(2)
C34 C21 C30 N31 -1.3(3)
C22 C21 C30 C29 -3.3(3)
C34 C21 C30 C29 178.3(2)
C28 C29 C30 N31 0.7(3)
C24 C29 C30 N31 -179.4(2)
C28 C29 C30 C21 -178.9(2)
C24 C29 C30 C21 1.1(3)
C30 C21 C34 C35 107.1(3)
C22 C21 C34 C35 -71.3(3)
C30 C21 C34 C39 -73.2(3)
C22 C21 C34 C39 108.3(2)
C39 C34 C35 C36 -0.6(4)
C21 C34 C35 C36 179.0(2)
C34 C35 C36 C37 1.0(4)
C35 C36 C37 C38 -1.1(4)
C36 C37 C38 C39 0.8(4)
C35 C34 C39 C38 0.4(4)
C21 C34 C39 C38 -179.3(2)
C37 C38 C39 C34 -0.5(4)
C50 C41 C42 O52 -178.7(2)
C54 C41 C42 O52 -1.2(3)
C50 C41 C42 N43 1.0(3)
C54 C41 C42 N43 178.6(2)
O52 C42 N43 C44 177.9(2)
C41 C42 N43 C44 -1.9(3)
O52 C42 N43 C53 -0.2(3)
C41 C42 N43 C53 -180.0(2)
C42 N43 C44 N45 -178.4(2)
C53 N43 C44 N45 -0.4(3)
C42 N43 C44 C49 1.8(3)
C53 N43 C44 C49 179.9(2)
N43 C44 N45 C46 179.83(19)
C49 C44 N45 C46 -0.4(3)
C44 N45 C46 C47 -0.2(3)
N45 C46 C47 C48 0.3(3)
C46 C47 C48 C49 0.2(3)
C47 C48 C49 C44 -0.8(3)
C47 C48 C49 C50 -179.3(2)
N45 C44 C49 C48 0.9(3)
N43 C44 C49 C48 -179.37(19)
N45 C44 C49 C50 179.5(2)
N43 C44 C49 C50 -0.8(3)
C42 C41 C50 N51 -178.9(2)
C54 C41 C50 N51 3.6(4)
C42 C41 C50 C49 -0.1(3)
C54 C41 C50 C49 -177.5(2)
C48 C49 C50 N51 -2.7(3)
C44 C49 C50 N51 178.8(2)
C48 C49 C50 C41 178.4(2)
C44 C49 C50 C41 -0.1(3)
C50 C41 C54 C59 -106.5(3)
C42 C41 C54 C59 76.0(3)
C50 C41 C54 C55 74.5(3)
C42 C41 C54 C55 -103.0(3)
C59 C54 C55 C56 -1.9(3)
C41 C54 C55 C56 177.1(2)
C54 C55 C56 C57 1.1(4)
C55 C56 C57 C58 0.6(4)
C56 C57 C58 C59 -1.3(4)
C55 C54 C59 C58 1.2(3)
C41 C54 C59 C58 -177.8(2)
C57 C58 C59 C54 0.4(4)
C70 C61 C62 O72 -175.3(2)
C74 C61 C62 O72 4.7(3)
C70 C61 C62 N63 4.6(3)
C74 C61 C62 N63 -175.44(19)
O72 C62 N63 C64 176.4(2)
C61 C62 N63 C64 -3.5(3)
O72 C62 N63 C73 -2.3(3)
C61 C62 N63 C73 177.8(2)
C62 N63 C64 N65 -179.9(2)
C73 N63 C64 N65 -1.3(4)
C62 N63 C64 C69 0.9(4)
C73 N63 C64 C69 179.5(2)
N63 C64 N65 C66 -179.4(3)
C69 C64 N65 C66 -0.2(4)
C64 N65 C66 C67 -0.2(5)
N65 C66 C67 C68 0.5(5)
C66 C67 C68 C69 -0.3(5)
C67 C68 C69 C64 -0.1(4)
C67 C68 C69 C70 178.5(3)
N65 C64 C69 C68 0.4(4)
N63 C64 C69 C68 179.5(2)
N65 C64 C69 C70 -178.3(2)
N63 C64 C69 C70 0.9(4)
C62 C61 C70 N71 178.1(2)
C74 C61 C70 N71 -1.9(3)
C62 C61 C70 C69 -2.9(3)
C74 C61 C70 C69 177.1(2)
C68 C69 C70 N71 0.7(4)
C64 C69 C70 N71 179.2(2)
C68 C69 C70 C61 -178.4(2)
C64 C69 C70 C61 0.2(3)
C70 C61 C74 C75 85.8(3)
C62 C61 C74 C75 -94.2(3)
C70 C61 C74 C79 -95.1(3)
C62 C61 C74 C79 84.9(3)
C79 C74 C75 C76 -0.2(4)
C61 C74 C75 C76 179.0(2)
C74 C75 C76 C77 -0.5(4)
C75 C76 C77 C78 0.9(4)
C76 C77 C78 C79 -0.5(4)
C77 C78 C79 C74 -0.2(4)
C75 C74 C79 C78 0.6(4)
C61 C74 C79 C78 -178.6(2)

loop_
_platon_squeeze_void_nr
_platon_squeeze_void_average_x
_platon_squeeze_void_average_y
_platon_squeeze_void_average_z
_platon_squeeze_void_volume
_platon_squeeze_void_count_electrons
_platon_squeeze_void_content
1 0.500 0.000 0.000 271 70 ' '
